data_1553153
loop_
_publ_author_name
'Hama Salih, Mariwan A.'
'Male, Louise'
'Spencer, Neil'
'Fossey, John S.'

_publ_section_title
;
 \g-Lactams and furan bispyrrolidines via iodine mediated cyclisation of
 homoallylamines
;
_journal_issue 11
_journal_name_full 'Organic Chemistry Frontiers'
_journal_page_first 1445
_journal_paper_doi 10.1039/C5QO00183H
_journal_volume 2
_journal_year 2015
_chemical_formula_moiety 'C19 H21 N O2'
_chemical_formula_sum 'C19 H21 N O2'
_chemical_formula_weight 295.37
_space_group_crystal_system orthorhombic
_space_group_IT_number 61
_space_group_name_Hall '-P 2ac 2ab'
_space_group_name_H-M_alt 'P b c a'
_atom_sites_solution_hydrogens mixed
_atom_sites_solution_primary direct
_audit_creation_date 2014-07-08
_audit_creation_method
;
Olex2 1.2
(compiled 2014.06.27 svn.r2953 for OlexSys, GUI svn.r4855)
;
_audit_update_record
;
2014-12-10 deposited with the CCDC.
2015-08-27 downloaded from the CCDC.
;
_cell_angle_alpha 90
_cell_angle_beta 90
_cell_angle_gamma 90
_cell_formula_units_Z 8
_cell_length_a 12.4972(2)
_cell_length_b 14.1613(2)
_cell_length_c 17.5538(3)
_cell_measurement_reflns_used 9208
_cell_measurement_temperature 100.01(10)
_cell_measurement_theta_max 74.2860
_cell_measurement_theta_min 3.9910
_cell_volume 3106.61(8)
_computing_cell_refinement
;
CrysAlisPro, Agilent Technologies,
Version 1.171.37.33c (release 11-04-2014 CrysAlis171 .NET)
(compiled Apr 11 2014,15:12:41)
;
_computing_data_collection
;
CrysAlisPro, Agilent Technologies,
Version 1.171.37.33c (release 11-04-2014 CrysAlis171 .NET)
(compiled Apr 11 2014,15:12:41)
;
_computing_data_reduction
;
CrysAlisPro, Agilent Technologies,
Version 1.171.37.33c (release 11-04-2014 CrysAlis171 .NET)
(compiled Apr 11 2014,15:12:41)
;
_computing_molecular_graphics 'Olex2 (Dolomanov et al., 2009)'
_computing_publication_material 'Olex2 (Dolomanov et al., 2009)'
_computing_structure_refinement 'ShelXL (Sheldrick, 2008)'
_computing_structure_solution 'ShelXS (Sheldrick, 2008)'
_diffrn_ambient_environment N~2~
_diffrn_ambient_temperature 100.01(10)
_diffrn_detector 'CCD plate'
_diffrn_detector_area_resol_mean 5.1768
_diffrn_detector_type Atlas
_diffrn_measured_fraction_theta_full 0.998
_diffrn_measured_fraction_theta_max 0.987
_diffrn_measurement_details
;
#__ type_ start__ end____ width___ exp.time_
  1 omega   25.00   88.00   1.0000    1.0000
omega____ theta____ kappa____ phi______ frames
    -       42.5607 -125.0000 -120.0000 63

#__ type_ start__ end____ width___ exp.time_
  2 omega -122.00  -94.00   1.0000    1.5600
omega____ theta____ kappa____ phi______ frames
    -      -43.5000  -94.0000 -120.0000 28

#__ type_ start__ end____ width___ exp.time_
  3 omega  -81.00  -10.00   1.0000    1.5600
omega____ theta____ kappa____ phi______ frames
    -      -43.5000  125.0000  -30.0000 71

#__ type_ start__ end____ width___ exp.time_
  4 omega -119.00  -86.00   1.0000    1.5600
omega____ theta____ kappa____ phi______ frames
    -      -43.5000  -94.0000   30.0000 33

#__ type_ start__ end____ width___ exp.time_
  5 omega   98.00  145.00   1.0000    1.5600
omega____ theta____ kappa____ phi______ frames
    -      106.6257  119.0000 -166.0000 47

#__ type_ start__ end____ width___ exp.time_
  6 omega   26.00  109.00   1.0000    1.5600
omega____ theta____ kappa____ phi______ frames
    -      106.6257  -94.0000  -90.0000 83

#__ type_ start__ end____ width___ exp.time_
  7 omega   61.00   87.00   1.0000    1.5600
omega____ theta____ kappa____ phi______ frames
    -      106.6257  -30.0000  150.0000 26

#__ type_ start__ end____ width___ exp.time_
  8 omega   42.00   83.00   1.0000    1.5600
omega____ theta____ kappa____ phi______ frames
    -      106.6257  -30.0000   30.0000 41

#__ type_ start__ end____ width___ exp.time_
  9 omega   44.00  100.00   1.0000    1.5600
omega____ theta____ kappa____ phi______ frames
    -      106.6257  -94.0000  120.0000 56

#__ type_ start__ end____ width___ exp.time_
 10 omega  106.00  172.00   1.0000    1.5600
omega____ theta____ kappa____ phi______ frames
    -      106.6257   30.0000  -60.0000 66

#__ type_ start__ end____ width___ exp.time_
 11 omega   45.00   71.00   1.0000    1.5600
omega____ theta____ kappa____ phi______ frames
    -      106.6257  -45.0000  -90.0000 26

#__ type_ start__ end____ width___ exp.time_
 12 omega   38.00   98.00   1.0000    1.5600
omega____ theta____ kappa____ phi______ frames
    -      106.6257  -45.0000   90.0000 60

#__ type_ start__ end____ width___ exp.time_
 13 omega -113.00  -16.00   1.0000    1.0000
omega____ theta____ kappa____ phi______ frames
    -      -43.0607  -57.0000   60.0000 97

#__ type_ start__ end____ width___ exp.time_
 14 omega -117.00  -92.00   1.0000    1.5600
omega____ theta____ kappa____ phi______ frames
    -      -43.5000  -77.0000  -90.0000 25

#__ type_ start__ end____ width___ exp.time_
 15 omega   61.00  178.00   1.0000    1.5600
omega____ theta____ kappa____ phi______ frames
    -      106.6257   15.0000 -180.0000 117
;
_diffrn_measurement_device 'four-circle diffractometer'
_diffrn_measurement_device_type 'SuperNova, Dual, Cu at zero, Atlas'
_diffrn_measurement_method '\w scans'
_diffrn_orient_matrix_UB_11 0.0362913000
_diffrn_orient_matrix_UB_12 0.0938024000
_diffrn_orient_matrix_UB_13 0.0363134000
_diffrn_orient_matrix_UB_21 0.0853571000
_diffrn_orient_matrix_UB_22 -0.0534065000
_diffrn_orient_matrix_UB_23 0.0464629000
_diffrn_orient_matrix_UB_31 0.0810496000
_diffrn_orient_matrix_UB_32 0.0143286000
_diffrn_orient_matrix_UB_33 -0.0649829000
_diffrn_radiation_monochromator mirror
_diffrn_radiation_probe x-ray
_diffrn_radiation_type CuK\a
_diffrn_radiation_wavelength 1.54184
_diffrn_reflns_av_R_equivalents 0.0249
_diffrn_reflns_av_unetI/netI 0.0184
_diffrn_reflns_Laue_measured_fraction_full 0.998
_diffrn_reflns_Laue_measured_fraction_max 0.987
_diffrn_reflns_limit_h_max 15
_diffrn_reflns_limit_h_min -14
_diffrn_reflns_limit_k_max 17
_diffrn_reflns_limit_k_min -17
_diffrn_reflns_limit_l_max 18
_diffrn_reflns_limit_l_min -21
_diffrn_reflns_number 15485
_diffrn_reflns_point_group_measured_fraction_full 0.998
_diffrn_reflns_point_group_measured_fraction_max 0.987
_diffrn_reflns_theta_full 67.684
_diffrn_reflns_theta_max 74.445
_diffrn_reflns_theta_min 5.039
_diffrn_source 'sealed X-ray tube'
_diffrn_source_type 'SuperNova (Cu) X-ray Source'
_exptl_absorpt_coefficient_mu 0.645
_exptl_absorpt_correction_T_max 0.932
_exptl_absorpt_correction_T_min 0.882
_exptl_absorpt_correction_type gaussian
_exptl_absorpt_process_details
;
CrysAlisPro, Agilent Technologies,
Version 1.171.37.33c (release 11-04-2014 CrysAlis171 .NET)
(compiled Apr 11 2014,15:12:41)
Numerical absorption correction based on gaussian integration over
			a multifaceted crystal model
Empirical absorption correction using spherical harmonics,
 implemented in SCALE3 ABSPACK scaling algorithm.
;
_exptl_crystal_colour colourless
_exptl_crystal_colour_primary colourless
_exptl_crystal_density_diffrn 1.263
_exptl_crystal_description block
_exptl_crystal_F_000 1264
_exptl_crystal_size_max 0.3033
_exptl_crystal_size_mid 0.1817
_exptl_crystal_size_min 0.1602
_refine_diff_density_max 0.296
_refine_diff_density_min -0.265
_refine_diff_density_rms 0.036
_refine_ls_extinction_method none
_refine_ls_goodness_of_fit_ref 1.050
_refine_ls_hydrogen_treatment mixed
_refine_ls_matrix_type full
_refine_ls_number_parameters 205
_refine_ls_number_reflns 3132
_refine_ls_number_restraints 0
_refine_ls_restrained_S_all 1.050
_refine_ls_R_factor_all 0.0422
_refine_ls_R_factor_gt 0.0379
_refine_ls_shift/su_max 0.000
_refine_ls_shift/su_mean 0.000
_refine_ls_structure_factor_coef Fsqd
_refine_ls_weighting_details 'w=1/[\s^2^(Fo^2^)+(0.0430P)^2^+1.2120P] where P=(Fo^2^+2Fc^2^)/3'
_refine_ls_weighting_scheme calc
_refine_ls_wR_factor_gt 0.0934
_refine_ls_wR_factor_ref 0.0966
_reflns_Friedel_coverage 0.000
_reflns_number_gt 2826
_reflns_number_total 3132
_reflns_threshold_expression 'I > 2\s(I)'
_cod_data_source_file c5qo00183h2.cif
_cod_data_source_block 6d-trans
_cod_original_cell_volume 3106.62(9)
_cod_database_code 1553153
_shelxl_version_number 2014-3
_chemical_oxdiff_formula C19H21NO2
_shelx_space_group_comment
;
The symmetry employed for this shelxl refinement is uniquely defined
by the following loop, which should always be used as a source of
symmetry information in preference to the above space-group names.
They are only intended as comments.
;
_reflns_odcompleteness_completeness 99.78
_reflns_odcompleteness_iscentric 1
_reflns_odcompleteness_theta 66.97
_olex2_refinement_description
;
1. Fixed Uiso
 At 1.2 times of:
  All C(H) groups, All C(H,H) groups
 At 1.5 times of:
  All C(H,H,H) groups
2.a Ternary CH refined with riding coordinates:
 C5(H5)
2.b Secondary CH2 refined with riding coordinates:
 C1(H1A,H1B), C4(H4A,H4B)
2.c Aromatic/amide H refined with riding coordinates:
 C8(H8), C9(H9), C10(H10), C11(H11), C12(H12), C15(H15), C16(H16), C17(H17),
 C18(H18)
2.d Idealised Me refined as rotating group:
 C6(H6A,H6B,H6C), C19(H19A,H19B,H19C)
;
_olex2_submission_special_instructions 'No special instructions were received'

loop_
_space_group_symop_operation_xyz
'x, y, z'
'-x+1/2, -y, z+1/2'
'x+1/2, -y+1/2, -z'
'-x, y+1/2, -z+1/2'
'-x, -y, -z'
'x-1/2, y, -z-1/2'
'-x-1/2, y-1/2, z'
'x, -y-1/2, z-1/2'

loop_
_atom_site_label
_atom_site_type_symbol
_atom_site_fract_x
_atom_site_fract_y
_atom_site_fract_z
_atom_site_U_iso_or_equiv
_atom_site_adp_type
_atom_site_occupancy
_atom_site_site_symmetry_order
_atom_site_calc_flag
_atom_site_refinement_flags_posn
C1 C 0.23346(9) 0.50205(8) 0.46037(7) 0.0221(2) Uani 1 1 d .
H1A H 0.2299 0.5715 0.4543 0.027 Uiso 1 1 calc R
H1B H 0.2434 0.4885 0.5153 0.027 Uiso 1 1 calc R
C2 C 0.41009(9) 0.42453(8) 0.45274(7) 0.0204(2) Uani 1 1 d .
C3 C 0.48546(9) 0.38620(8) 0.39098(6) 0.0217(2) Uani 1 1 d .
C4 C 0.44958(9) 0.44045(9) 0.32024(7) 0.0240(3) Uani 1 1 d .
H4A H 0.4572 0.4009 0.2740 0.029 Uiso 1 1 calc R
H4B H 0.4926 0.4986 0.3137 0.029 Uiso 1 1 calc R
C5 C 0.33103(9) 0.46493(8) 0.33469(6) 0.0217(2) Uani 1 1 d .
H5 H 0.2845 0.4129 0.3150 0.026 Uiso 1 1 calc R
C6 C 0.46912(10) 0.28023(8) 0.38198(7) 0.0272(3) Uani 1 1 d .
H6A H 0.5222 0.2551 0.3462 0.041 Uiso 1 1 calc GR
H6B H 0.3970 0.2680 0.3623 0.041 Uiso 1 1 calc GR
H6C H 0.4776 0.2493 0.4316 0.041 Uiso 1 1 calc GR
C7 C 0.29904(9) 0.55706(9) 0.29804(7) 0.0227(2) Uani 1 1 d .
C8 C 0.22510(10) 0.55794(10) 0.23871(7) 0.0281(3) Uani 1 1 d .
H8 H 0.1896 0.5013 0.2246 0.034 Uiso 1 1 calc R
C9 C 0.20305(11) 0.64119(11) 0.20006(8) 0.0350(3) Uani 1 1 d .
H9 H 0.1530 0.6414 0.1594 0.042 Uiso 1 1 calc R
C10 C 0.25417(12) 0.72391(10) 0.22092(8) 0.0367(3) Uani 1 1 d .
H10 H 0.2398 0.7807 0.1940 0.044 Uiso 1 1 calc R
C11 C 0.32635(11) 0.72434(9) 0.28106(8) 0.0318(3) Uani 1 1 d .
H11 H 0.3605 0.7814 0.2958 0.038 Uiso 1 1 calc R
C12 C 0.34839(10) 0.64099(9) 0.31947(7) 0.0256(3) Uani 1 1 d .
H12 H 0.3976 0.6412 0.3607 0.031 Uiso 1 1 calc R
C13 C 0.12841(9) 0.45996(9) 0.43484(6) 0.0231(3) Uani 1 1 d .
C14 C 0.10308(10) 0.36500(9) 0.44729(7) 0.0280(3) Uani 1 1 d .
C15 C 0.00061(11) 0.33350(11) 0.42619(8) 0.0366(3) Uani 1 1 d .
H15 H -0.0179 0.2690 0.4332 0.044 Uiso 1 1 calc R
C16 C -0.07350(11) 0.39505(12) 0.39536(8) 0.0413(4) Uani 1 1 d .
H16 H -0.1430 0.3727 0.3829 0.050 Uiso 1 1 calc R
C17 C -0.04802(11) 0.48854(12) 0.38248(8) 0.0392(4) Uani 1 1 d .
H17 H -0.0991 0.5304 0.3608 0.047 Uiso 1 1 calc R
C18 C 0.05311(10) 0.52028(10) 0.40173(7) 0.0301(3) Uani 1 1 d .
H18 H 0.0717 0.5843 0.3923 0.036 Uiso 1 1 calc R
C19 C 0.18118(12) 0.29831(9) 0.48346(8) 0.0349(3) Uani 1 1 d .
H19A H 0.2405 0.2865 0.4482 0.052 Uiso 1 1 calc GR
H19B H 0.1451 0.2386 0.4952 0.052 Uiso 1 1 calc GR
H19C H 0.2089 0.3263 0.5305 0.052 Uiso 1 1 calc GR
N1 N 0.32647(8) 0.46667(7) 0.41871(5) 0.0205(2) Uani 1 1 d .
O1 O 0.42346(7) 0.41645(6) 0.52222(4) 0.0237(2) Uani 1 1 d .
O2 O 0.59460(6) 0.40192(6) 0.40994(5) 0.0247(2) Uani 1 1 d .
H2 H 0.5960(15) 0.4623(14) 0.4282(11) 0.054(5) Uiso 1 1 d .

loop_
_atom_site_aniso_label
_atom_site_aniso_U_11
_atom_site_aniso_U_22
_atom_site_aniso_U_33
_atom_site_aniso_U_23
_atom_site_aniso_U_13
_atom_site_aniso_U_12
C1 0.0193(6) 0.0251(5) 0.0220(6) -0.0018(4) 0.0039(4) -0.0009(4)
C2 0.0205(6) 0.0203(5) 0.0205(6) 0.0002(4) 0.0008(4) -0.0030(4)
C3 0.0185(6) 0.0263(6) 0.0204(6) -0.0005(4) -0.0010(4) 0.0012(4)
C4 0.0219(6) 0.0315(6) 0.0186(6) 0.0009(5) 0.0019(5) 0.0045(5)
C5 0.0196(6) 0.0281(6) 0.0176(5) -0.0016(4) -0.0005(4) 0.0004(4)
C6 0.0277(6) 0.0262(6) 0.0278(6) -0.0030(5) -0.0012(5) 0.0016(5)
C7 0.0172(5) 0.0329(6) 0.0181(5) 0.0007(5) 0.0024(4) 0.0034(4)
C8 0.0209(6) 0.0409(7) 0.0224(6) -0.0011(5) -0.0008(5) 0.0023(5)
C9 0.0283(7) 0.0531(8) 0.0237(6) 0.0032(6) -0.0046(5) 0.0117(6)
C10 0.0398(8) 0.0416(8) 0.0287(7) 0.0093(6) 0.0005(6) 0.0142(6)
C11 0.0352(7) 0.0310(6) 0.0292(7) 0.0032(5) 0.0028(5) 0.0050(5)
C12 0.0234(6) 0.0322(6) 0.0213(6) 0.0016(5) -0.0007(5) 0.0031(5)
C13 0.0204(6) 0.0328(6) 0.0160(5) -0.0029(4) 0.0036(4) -0.0011(5)
C14 0.0293(7) 0.0330(6) 0.0218(6) -0.0055(5) 0.0070(5) -0.0069(5)
C15 0.0337(7) 0.0477(8) 0.0285(7) -0.0148(6) 0.0089(6) -0.0128(6)
C16 0.0260(7) 0.0705(10) 0.0275(7) -0.0219(7) 0.0015(5) -0.0098(7)
C17 0.0266(7) 0.0676(10) 0.0234(6) -0.0109(6) -0.0023(5) 0.0102(7)
C18 0.0261(6) 0.0432(7) 0.0211(6) -0.0028(5) 0.0036(5) 0.0050(5)
C19 0.0398(8) 0.0291(6) 0.0359(7) 0.0025(5) 0.0079(6) -0.0059(6)
N1 0.0182(5) 0.0255(5) 0.0178(5) -0.0002(4) 0.0010(4) -0.0003(4)
O1 0.0266(4) 0.0269(4) 0.0176(4) 0.0017(3) -0.0005(3) -0.0020(3)
O2 0.0187(4) 0.0287(4) 0.0267(4) -0.0015(3) -0.0018(3) 0.0020(3)

loop_
_atom_type_symbol
_atom_type_description
_atom_type_scat_dispersion_real
_atom_type_scat_dispersion_imag
_atom_type_scat_source
C C 0.0181 0.0091 'International Tables Vol C Tables 4.2.6.8 and 6.1.1.4'
H H 0.0000 0.0000 'International Tables Vol C Tables 4.2.6.8 and 6.1.1.4'
N N 0.0311 0.0180 'International Tables Vol C Tables 4.2.6.8 and 6.1.1.4'
O O 0.0492 0.0322 'International Tables Vol C Tables 4.2.6.8 and 6.1.1.4'

loop_
_exptl_crystal_face_index_h
_exptl_crystal_face_index_k
_exptl_crystal_face_index_l
_exptl_crystal_face_perp_dist
_exptl_oxdiff_crystal_face_indexfrac_h
_exptl_oxdiff_crystal_face_indexfrac_k
_exptl_oxdiff_crystal_face_indexfrac_l
_exptl_oxdiff_crystal_face_x
_exptl_oxdiff_crystal_face_y
_exptl_oxdiff_crystal_face_z
1 9 1 0.0726 0.9895 8.9955 1.0142 0.9165 -0.3488 0.1432
-1 -9 -1 0.0876 -0.9895 -8.9955 -1.0142 -0.9165 0.3488 -0.1432
5 -1 -9 0.1460 5.0108 -0.9915 -9.0024 -0.2381 0.0624 0.9769
-5 -6 6 0.1037 -5.0003 -6.0038 5.9909 -0.5271 0.1722 -0.8806
-5 -3 8 0.1332 -5.0055 -3.0058 7.9960 -0.1732 0.1048 -0.9684
4 8 -3 0.1062 3.9949 8.0009 -2.9873 0.7870 -0.2251 0.6326
8 0 3 0.0608 7.9973 0.0133 3.0045 0.4006 0.8215 0.4531
-5 1 -9 0.0557 -4.9919 0.9907 -9.0038 -0.4152 -0.8973 0.1947
-1 -1 11 0.1420 -1.0106 -1.0005 11.0018 0.2690 0.4783 -0.8112
-8 -1 3 0.1132 -8.0026 -1.0123 2.9960 -0.2766 -0.4898 -0.8578
-1 -5 10 0.1206 -1.0053 -4.9978 9.9955 -0.1423 0.6455 -0.8026
1 5 -10 0.1213 1.0053 4.9978 -9.9955 0.1423 -0.6455 0.8026
-7 5 -2 0.1130 -7.0036 4.9850 -1.9963 0.1409 -0.9568 -0.3665
6 4 5 0.0775 5.9909 4.0073 5.0103 0.7753 0.5301 0.2174
7 4 1 0.0783 6.9951 4.0088 1.0094 0.6666 0.4299 0.5588

loop_
_geom_angle_atom_site_label_1
_geom_angle_atom_site_label_2
_geom_angle_atom_site_label_3
_geom_angle
H1A C1 H1B 107.6
C13 C1 H1A 108.7
C13 C1 H1B 108.7
N1 C1 H1A 108.7
N1 C1 H1B 108.7
N1 C1 C13 114.05(9)
N1 C2 C3 108.67(10)
O1 C2 C3 125.52(10)
O1 C2 N1 125.80(11)
C4 C3 C2 102.48(9)
C6 C3 C2 109.83(10)
C6 C3 C4 111.84(10)
O2 C3 C2 111.59(9)
O2 C3 C4 113.16(10)
O2 C3 C6 107.89(9)
C3 C4 H4A 110.7
C3 C4 H4B 110.7
C3 C4 C5 105.15(9)
H4A C4 H4B 108.8
C5 C4 H4A 110.7
C5 C4 H4B 110.7
C4 C5 H5 109.6
C7 C5 C4 112.26(10)
C7 C5 H5 109.6
N1 C5 C4 101.83(9)
N1 C5 H5 109.6
N1 C5 C7 113.66(9)
C3 C6 H6A 109.5
C3 C6 H6B 109.5
C3 C6 H6C 109.5
H6A C6 H6B 109.5
H6A C6 H6C 109.5
H6B C6 H6C 109.5
C8 C7 C5 120.17(11)
C12 C7 C5 120.41(10)
C12 C7 C8 119.27(11)
C7 C8 H8 119.8
C9 C8 C7 120.33(12)
C9 C8 H8 119.8
C8 C9 H9 120.1
C10 C9 C8 119.88(12)
C10 C9 H9 120.1
C9 C10 H10 119.8
C9 C10 C11 120.32(13)
C11 C10 H10 119.8
C10 C11 H11 120.2
C12 C11 C10 119.66(13)
C12 C11 H11 120.2
C7 C12 H12 119.7
C11 C12 C7 120.51(12)
C11 C12 H12 119.7
C14 C13 C1 122.00(11)
C18 C13 C1 117.88(11)
C18 C13 C14 120.02(12)
C13 C14 C15 118.04(13)
C13 C14 C19 121.63(11)
C15 C14 C19 120.31(12)
C14 C15 H15 119.6
C16 C15 C14 120.89(14)
C16 C15 H15 119.6
C15 C16 H16 119.5
C17 C16 C15 120.97(13)
C17 C16 H16 119.5
C16 C17 H17 120.6
C16 C17 C18 118.84(14)
C18 C17 H17 120.6
C13 C18 H18 119.4
C17 C18 C13 121.21(13)
C17 C18 H18 119.4
C14 C19 H19A 109.5
C14 C19 H19B 109.5
C14 C19 H19C 109.5
H19A C19 H19B 109.5
H19A C19 H19C 109.5
H19B C19 H19C 109.5
C1 N1 C5 122.43(9)
C2 N1 C1 123.24(9)
C2 N1 C5 114.01(9)
C3 O2 H2 104.3(12)

loop_
_geom_bond_atom_site_label_1
_geom_bond_atom_site_label_2
_geom_bond_distance
C1 H1A 0.9900
C1 H1B 0.9900
C1 C13 1.5098(16)
C1 N1 1.4618(14)
C2 C3 1.5354(16)
C2 N1 1.3436(15)
C2 O1 1.2362(14)
C3 C4 1.5273(16)
C3 C6 1.5228(16)
C3 O2 1.4215(14)
C4 H4A 0.9900
C4 H4B 0.9900
C4 C5 1.5426(16)
C5 H5 1.0000
C5 C7 1.5086(16)
C5 N1 1.4762(14)
C6 H6A 0.9800
C6 H6B 0.9800
C6 H6C 0.9800
C7 C8 1.3924(17)
C7 C12 1.3908(17)
C8 H8 0.9500
C8 C9 1.3878(19)
C9 H9 0.9500
C9 C10 1.384(2)
C10 H10 0.9500
C10 C11 1.389(2)
C11 H11 0.9500
C11 C12 1.3870(17)
C12 H12 0.9500
C13 C14 1.3987(17)
C13 C18 1.3976(18)
C14 C15 1.4058(19)
C14 C19 1.4992(19)
C15 H15 0.9500
C15 C16 1.382(2)
C16 H16 0.9500
C16 C17 1.380(2)
C17 H17 0.9500
C17 C18 1.3833(19)
C18 H18 0.9500
C19 H19A 0.9800
C19 H19B 0.9800
C19 H19C 0.9800
O2 H2 0.914(19)

loop_
_geom_hbond_atom_site_label_D
_geom_hbond_atom_site_label_H
_geom_hbond_atom_site_label_A
_geom_hbond_distance_DH
_geom_hbond_distance_HA
_geom_hbond_distance_DA
_geom_hbond_angle_DHA
_geom_hbond_site_symmetry_A
O2 H2 O1 0.914(19) 1.94(2) 2.8435(12) 169.6(17) 5_666

loop_
_geom_torsion_atom_site_label_1
_geom_torsion_atom_site_label_2
_geom_torsion_atom_site_label_3
_geom_torsion_atom_site_label_4
_geom_torsion
C1 C13 C14 C15 175.79(11)
C1 C13 C14 C19 -2.99(18)
C1 C13 C18 C17 -174.80(11)
C2 C3 C4 C5 -26.79(11)
C3 C2 N1 C1 173.20(9)
C3 C2 N1 C5 -0.45(13)
C3 C4 C5 C7 148.34(10)
C3 C4 C5 N1 26.42(11)
C4 C5 C7 C8 114.05(12)
C4 C5 C7 C12 -61.47(14)
C4 C5 N1 C1 169.78(10)
C4 C5 N1 C2 -16.52(12)
C5 C7 C8 C9 -173.87(11)
C5 C7 C12 C11 173.99(11)
C6 C3 C4 C5 90.80(11)
C7 C5 N1 C1 48.82(14)
C7 C5 N1 C2 -137.47(10)
C7 C8 C9 C10 -0.5(2)
C8 C7 C12 C11 -1.57(18)
C8 C9 C10 C11 -0.9(2)
C9 C10 C11 C12 1.0(2)
C10 C11 C12 C7 0.21(19)
C12 C7 C8 C9 1.71(18)
C13 C1 N1 C2 -122.42(12)
C13 C1 N1 C5 50.70(14)
C13 C14 C15 C16 -1.18(18)
C14 C13 C18 C17 1.65(18)
C14 C15 C16 C17 1.8(2)
C15 C16 C17 C18 -0.7(2)
C16 C17 C18 C13 -1.05(19)
C18 C13 C14 C15 -0.52(17)
C18 C13 C14 C19 -179.30(11)
C19 C14 C15 C16 177.61(12)
N1 C1 C13 C14 68.22(14)
N1 C1 C13 C18 -115.40(12)
N1 C2 C3 C4 17.44(12)
N1 C2 C3 C6 -101.57(11)
N1 C2 C3 O2 138.83(10)
N1 C5 C7 C8 -131.04(11)
N1 C5 C7 C12 53.44(14)
O1 C2 C3 C4 -163.67(11)
O1 C2 C3 C6 77.33(14)
O1 C2 C3 O2 -42.28(15)
O1 C2 N1 C1 -5.70(17)
O1 C2 N1 C5 -179.35(11)
O2 C3 C4 C5 -147.10(10)
